data_1567527
loop_
_publ_author_name
'Gonz\'alvez, Miguel A.'
'Su, Chuyi'
'Williams, Craig M.'
'Bernhardt, Paul V.'

_publ_section_title
;
 Organocopper(ii) complexes: new catalysts for carbon--carbon bond
 formation via electrochemical atom transfer radical addition (eATRA)
;
_journal_name_full 'Chemical Science'
_journal_paper_doi 10.1039/D2SC03418B
_journal_year 2022
_chemical_absolute_configuration ad
_chemical_formula_sum 'C14 H12 Br N'
_chemical_formula_weight 274.16
_space_group_IT_number 33
_space_group_name_Hall 'P 2c -2n'
_space_group_name_H-M_alt 'P n a 21'
_symmetry_cell_setting orthorhombic
_symmetry_Int_Tables_number 33
_symmetry_space_group_name_Hall 'P 2c -2n'
_symmetry_space_group_name_H-M 'P n a 21'
_atom_sites_solution_hydrogens geom
_atom_sites_solution_primary dual
_atom_sites_solution_secondary dual
_audit_conform_dict_location ftp://ftp.iucr.org/pub/cif_core.dic
_audit_conform_dict_name cif_core.dic
_audit_conform_dict_version 2.4.5
_audit_creation_date 2022-05-30T14:50:26-00:00
_audit_creation_method 'WinGX routine CIF_UPDATE'
_audit_update_record
;
2022-06-01 deposited with the CCDC.	2022-08-17 downloaded from the CCDC.
;
_cell_angle_alpha 90
_cell_angle_beta 90
_cell_angle_gamma 90
_cell_formula_units_Z 4
_cell_length_a 11.5971(6)
_cell_length_b 17.1790(10)
_cell_length_c 5.9922(3)
_cell_measurement_reflns_used 1171
_cell_measurement_temperature 194(2)
_cell_measurement_theta_max 61.34
_cell_measurement_theta_min 4.6
_cell_measurement_wavelength 1.54184
_cell_volume 1193.81(11)
_computing_cell_refinement 'CrysalisPro (Agilent Technologies,     )'
_computing_data_collection 'CrysalisPro (Agilent Technologies,     )'
_computing_data_reduction 'CrysalisPro (Agilent Technologies,     )'
_computing_molecular_graphics 'Ortep for Windows (Farrugia, 2012)'
_computing_publication_material 'WinGX publication routines (Farrugia, 2012)'
_computing_structure_refinement 'SHELXL-2018/1 (Sheldrick, 2018)'
_computing_structure_solution 'SHELXT-2014/5 (Sheldrick, 2015)'
_diffrn_ambient_temperature 194(2)
_diffrn_detector 'CCD plate'
_diffrn_detector_area_resol_mean 8.02
_diffrn_measured_fraction_theta_full 0.998
_diffrn_measured_fraction_theta_max 0.998
_diffrn_measurement_device '\k-geometry diffractometer'
_diffrn_measurement_device_type 'Agilent Technologies Xcalibur, EosS2, Gemini ultra'
_diffrn_measurement_method '\w scans'
_diffrn_orient_matrix_UB_11 0.091467
_diffrn_orient_matrix_UB_12 0.064391
_diffrn_orient_matrix_UB_13 0.026688
_diffrn_orient_matrix_UB_21 -0.090944
_diffrn_orient_matrix_UB_22 0.061894
_diffrn_orient_matrix_UB_23 -0.060112
_diffrn_orient_matrix_UB_31 -0.031806
_diffrn_orient_matrix_UB_32 0.008157
_diffrn_orient_matrix_UB_33 0.248495
_diffrn_radiation_monochromator mirror
_diffrn_radiation_probe x-ray
_diffrn_radiation_type CuK\a
_diffrn_radiation_wavelength 1.54184
_diffrn_reflns_av_R_equivalents 0.0371
_diffrn_reflns_av_unetI/netI 0.0412
_diffrn_reflns_Laue_measured_fraction_full 0.998
_diffrn_reflns_Laue_measured_fraction_max 0.998
_diffrn_reflns_limit_h_max 10
_diffrn_reflns_limit_h_min -13
_diffrn_reflns_limit_k_max 19
_diffrn_reflns_limit_k_min -13
_diffrn_reflns_limit_l_max 6
_diffrn_reflns_limit_l_min -4
_diffrn_reflns_number 2736
_diffrn_reflns_point_group_measured_fraction_full 0.745
_diffrn_reflns_point_group_measured_fraction_max 0.745
_diffrn_reflns_reduction_process
;
        Scaled and merged with Sortav
        R.H. Blessing, (1987) Cryst. Rev. 1, 3-58
        R.H. Blessing, (1989) J. Appl. Cryst. 22, 396-397
;
_diffrn_reflns_theta_full 61.486
_diffrn_reflns_theta_max 61.486
_diffrn_reflns_theta_min 4.6
_diffrn_source 'fine-focus sealed X-ray tube'
_diffrn_standards_number 0
_exptl_absorpt_coefficient_mu 4.436
_exptl_absorpt_correction_T_max 1
_exptl_absorpt_correction_T_min 0.881
_exptl_absorpt_correction_type multi-scan
_exptl_absorpt_process_details
;
        CrysAlisPro 1.171.40.84a (Rigaku Oxford Diffraction, 2020)
        Empirical absorption correction using spherical harmonics,
        implemented in SCALE3 ABSPACK scaling algorithm.
;
_exptl_crystal_colour colourless
_exptl_crystal_density_diffrn 1.525
_exptl_crystal_density_method 'not measured'
_exptl_crystal_description prism
_exptl_crystal_F_000 552
_exptl_crystal_recrystallization_method 'Re-crystallisation from solvent: ethyl acetate and petroleum ether'
_exptl_crystal_size_max 0.2
_exptl_crystal_size_mid 0.02
_exptl_crystal_size_min 0.02
_refine_diff_density_max 0.339
_refine_diff_density_min -0.27
_refine_diff_density_rms 0.056
_refine_ls_abs_structure_details
;
 Classical Flack method preferred over Parsons because s.u. lower.
;
_refine_ls_abs_structure_Flack 0.04(5)
_refine_ls_extinction_method none
_refine_ls_goodness_of_fit_ref 1.07
_refine_ls_hydrogen_treatment constr
_refine_ls_matrix_type full
_refine_ls_number_constraints 0
_refine_ls_number_parameters 145
_refine_ls_number_reflns 1382
_refine_ls_number_restraints 1
_refine_ls_restrained_S_all 1.07
_refine_ls_R_factor_all 0.0389
_refine_ls_R_factor_gt 0.0342
_refine_ls_shift/su_max 0
_refine_ls_shift/su_mean 0
_refine_ls_structure_factor_coef Fsqd
_refine_ls_weighting_details 'w=1/[\s^2^(Fo^2^)+(0.0380P)^2^] where P=(Fo^2^+2Fc^2^)/3'
_refine_ls_weighting_scheme calc
_refine_ls_wR_factor_gt 0.0787
_refine_ls_wR_factor_ref 0.0822
_reflns_Friedel_coverage 0.346
_reflns_Friedel_fraction_full 0.43
_reflns_Friedel_fraction_max 0.43
_reflns_number_gt 1246
_reflns_number_total 1382
_reflns_threshold_expression 'I > 2\s(I)'
_cod_data_source_file d2sc03418b2.cif
_cod_data_source_block 2214mg14
_cod_database_code 1567527
_shelx_estimated_absorpt_t_min 0.471
_shelx_estimated_absorpt_t_max 0.917
_shelx_shelxl_version_number 2018/1

loop_
_symmetry_equiv_pos_as_xyz
'x, y, z'
'-x, -y, z+1/2'
'x+1/2, -y+1/2, z'
'-x+1/2, y+1/2, z+1/2'

loop_
_atom_site_label
_atom_site_type_symbol
_atom_site_fract_x
_atom_site_fract_y
_atom_site_fract_z
_atom_site_U_iso_or_equiv
_atom_site_adp_type
_atom_site_occupancy
_atom_site_site_symmetry_order
_atom_site_calc_flag
_atom_site_refinement_flags_posn
_atom_site_refinement_flags_adp
_atom_site_refinement_flags_occupancy
_atom_site_disorder_assembly
_atom_site_disorder_group
C1 C 0.7673(5) 0.4442(4) 0.2398(10) 0.0364(14) Uani 1 1 d . . . . .
H1 H 0.839889 0.453798 0.171549 0.044 Uiso 1 1 calc R U . . .
C2 C 0.7422(5) 0.4769(4) 0.4493(10) 0.0363(14) Uani 1 1 d . . . . .
H2 H 0.798408 0.507542 0.523833 0.044 Uiso 1 1 calc R U . . .
C3 C 0.6370(4) 0.4645(3) 0.5460(10) 0.0338(12) Uani 1 1 d . . . . .
H3 H 0.62057 0.487304 0.686888 0.041 Uiso 1 1 calc R U . . .
C4 C 0.5532(4) 0.4189(3) 0.4411(9) 0.0278(12) Uani 1 1 d . . . . .
C5 C 0.5780(5) 0.3845(3) 0.2293(8) 0.0292(13) Uani 1 1 d . . . . .
C6 C 0.6882(4) 0.3992(3) 0.1350(13) 0.0361(12) Uani 1 1 d . . . . .
H6 H 0.707005 0.376763 -0.005335 0.043 Uiso 1 1 calc R U . . .
C7 C 0.4430(4) 0.4043(3) 0.5378(10) 0.0309(12) Uani 1 1 d . . . . .
H7 H 0.425212 0.426571 0.678686 0.037 Uiso 1 1 calc R U . . .
C8 C 0.3627(5) 0.3594(3) 0.4346(9) 0.0301(12) Uani 1 1 d . . . . .
C9 C 0.3897(5) 0.3248(3) 0.2258(9) 0.0366(14) Uani 1 1 d . . . . .
H9 H 0.334319 0.29282 0.153459 0.044 Uiso 1 1 calc R U . . .
C10 C 0.4939(4) 0.3370(3) 0.1288(12) 0.0373(14) Uani 1 1 d . . . . .
H10 H 0.510512 0.31281 -0.010151 0.045 Uiso 1 1 calc R U . . .
C11 C 0.2469(4) 0.3469(3) 0.5454(10) 0.0309(12) Uani 1 1 d . . . . .
H11 H 0.242528 0.382082 0.678015 0.037 Uiso 1 1 calc R U . . .
C12 C 0.1447(5) 0.3636(5) 0.3992(11) 0.0498(17) Uani 1 1 d . . . . .
H12A H 0.152541 0.332749 0.260578 0.06 Uiso 1 1 calc R U . . .
H12B H 0.14703 0.419303 0.356597 0.06 Uiso 1 1 calc R U . . .
C13 C 0.0263(6) 0.3465(5) 0.5008(13) 0.0550(19) Uani 1 1 d . . . . .
H13A H -0.034501 0.362952 0.394943 0.066 Uiso 1 1 calc R U . . .
H13B H 0.018486 0.289712 0.524467 0.066 Uiso 1 1 calc R U . . .
C14 C 0.0097(5) 0.3869(5) 0.7139(14) 0.057(2) Uani 1 1 d . . . . .
Br1 Br 0.24166(5) 0.23796(3) 0.6542(3) 0.0514(3) Uani 1 1 d . . . . .
N1 N -0.0008(5) 0.4179(6) 0.8772(16) 0.083(3) Uani 1 1 d . . . . .

loop_
_atom_site_aniso_label
_atom_site_aniso_U_11
_atom_site_aniso_U_22
_atom_site_aniso_U_33
_atom_site_aniso_U_23
_atom_site_aniso_U_13
_atom_site_aniso_U_12
C1 0.030(3) 0.037(3) 0.042(3) 0.005(2) 0.006(3) 0.005(2)
C2 0.028(3) 0.035(3) 0.045(4) 0.003(3) -0.002(3) 0.001(2)
C3 0.036(3) 0.035(3) 0.030(3) -0.003(2) 0.000(3) 0.004(3)
C4 0.027(3) 0.023(3) 0.033(3) 0.007(2) 0.004(3) 0.008(2)
C5 0.033(3) 0.025(3) 0.029(3) 0.002(2) 0.000(2) 0.007(2)
C6 0.039(3) 0.037(3) 0.033(3) 0.001(3) 0.004(3) 0.009(2)
C7 0.031(3) 0.031(3) 0.030(3) 0.000(3) 0.007(3) 0.011(2)
C8 0.030(3) 0.028(3) 0.032(3) 0.003(2) -0.001(2) 0.002(2)
C9 0.040(3) 0.028(3) 0.042(4) -0.002(2) -0.004(3) -0.005(2)
C10 0.044(3) 0.036(3) 0.032(3) 0.002(3) 0.004(3) 0.002(2)
C11 0.035(3) 0.024(3) 0.033(3) 0.003(3) 0.002(2) -0.002(2)
C12 0.042(3) 0.066(5) 0.042(4) 0.012(3) 0.002(3) 0.008(3)
C13 0.033(3) 0.075(6) 0.057(4) 0.000(4) -0.003(3) 0.005(4)
C14 0.025(3) 0.084(5) 0.062(6) 0.000(5) 0.009(3) -0.007(3)
Br1 0.0503(4) 0.0370(3) 0.0669(4) 0.0148(5) 0.0060(5) -0.0058(2)
N1 0.046(4) 0.125(7) 0.078(5) -0.031(6) 0.026(3) -0.014(4)

loop_
_atom_type_symbol
_atom_type_description
_atom_type_scat_dispersion_real
_atom_type_scat_dispersion_imag
_atom_type_scat_source
C C 0.0181 0.0091 'International Tables Vol C Tables 4.2.6.8 and 6.1.1.4'
H H 0 0 'International Tables Vol C Tables 4.2.6.8 and 6.1.1.4'
Br Br -0.6763 1.2805 'International Tables Vol C Tables 4.2.6.8 and 6.1.1.4'
N N 0.0311 0.018 'International Tables Vol C Tables 4.2.6.8 and 6.1.1.4'

loop_
_geom_angle_atom_site_label_1
_geom_angle_atom_site_label_2
_geom_angle_atom_site_label_3
_geom_angle
_geom_angle_site_symmetry_1
_geom_angle_site_symmetry_3
_geom_angle_publ_flag
C6 C1 C2 120.1(5) . . ?
C3 C2 C1 120.1(6) . . ?
C2 C3 C4 121.1(6) . . ?
C3 C4 C7 122.6(5) . . ?
C3 C4 C5 119.4(5) . . ?
C7 C4 C5 118.0(5) . . ?
C10 C5 C6 123.8(5) . . ?
C10 C5 C4 118.7(5) . . ?
C6 C5 C4 117.5(5) . . ?
C1 C6 C5 121.7(6) . . ?
C8 C7 C4 122.0(5) . . ?
C7 C8 C9 119.2(5) . . ?
C7 C8 C11 119.3(5) . . ?
C9 C8 C11 121.5(5) . . ?
C10 C9 C8 120.6(6) . . ?
C9 C10 C5 121.5(6) . . ?
C12 C11 C8 114.7(5) . . ?
C12 C11 Br1 110.4(4) . . ?
C8 C11 Br1 107.8(4) . . ?
C11 C12 C13 116.0(5) . . ?
C14 C13 C12 112.0(7) . . ?
N1 C14 C13 178.7(8) . . ?

loop_
_geom_bond_atom_site_label_1
_geom_bond_atom_site_label_2
_geom_bond_distance
_geom_bond_site_symmetry_2
_geom_bond_publ_flag
C1 C6 1.355(9) . ?
C1 C2 1.405(9) . ?
C2 C3 1.367(8) . ?
C3 C4 1.398(8) . ?
C4 C7 1.425(8) . ?
C4 C5 1.429(8) . ?
C5 C10 1.407(8) . ?
C5 C6 1.420(8) . ?
C7 C8 1.357(8) . ?
C8 C9 1.420(8) . ?
C8 C11 1.513(7) . ?
C9 C10 1.358(8) . ?
C11 C12 1.502(8) . ?
C11 Br1 1.983(5) . ?
C12 C13 1.530(10) . ?
C13 C14 1.466(12) . ?
C14 N1 1.121(11) . ?
